data_1547995
loop_
_publ_author_name
'Ming Liu'
'Linjiang Chen'
'Scott Lewis'
'Samantha Y. Chong'
'Marc A. Little'
'Tom Hasell'
'Iain M. Aldous'
'Craig M. Brown'
'Martin W. Smith'
'Carole A. Morrison'
'Laurence J. Hardwick'
'Andrew I. Cooper'

_publ_section_title
;
 Three-dimensional protonic conductivity in porous organic cage solids
;
_journal_name_full 'Nature Communications'
_journal_page_first 12750
_journal_paper_doi 10.1038/ncomms12750
_journal_volume 7
_journal_year 2016
_chemical_formula_moiety '12(Cl), 4(H2 O), C48 H84 N12'
_chemical_formula_sum 'C48 H91 Cl12 N12 O4'
_chemical_formula_weight 1325.73
_space_group_crystal_system tetragonal
_space_group_IT_number 76
_space_group_name_H-M_alt 'P 41'
_symmetry_space_group_name_Hall 'P 4w'
_symmetry_space_group_name_H-M 'P 41'
_atom_sites_solution_hydrogens geom
_cell_angle_alpha 90
_cell_angle_beta 90
_cell_angle_gamma 90
_cell_formula_units_Z 8
_cell_length_a 20.2276(15)
_cell_length_b 20.2276(15)
_cell_length_c 32.016(3)
_cell_measurement_reflns_used 2862
_cell_measurement_temperature 100
_cell_measurement_theta_max 11.551
_cell_measurement_theta_min 2.312
_cell_volume 13099.5(18)
_computing_cell_refinement 'SAINT v7.68A (Bruker, 2009)'
_computing_data_collection 'CrystalClear v2 (Rigaku)'
_computing_data_reduction 'SAINT v7.68A (Bruker, 2009)'
_computing_molecular_graphics 'Olex2 (Dolomanov et al., 2009)'
_computing_publication_material 'Olex2 (Dolomanov et al., 2009)'
_computing_structure_refinement 'ShelXL (Sheldrick, 2008)'
_computing_structure_solution 'ShelXS (Sheldrick, 2008)'
_diffrn_ambient_temperature 100.0
_diffrn_detector 'CCD area detector'
_diffrn_detector_area_resol_mean 0.0350
_diffrn_detector_type 'Rigaku Saturn724+'
_diffrn_measured_fraction_theta_full 0.877
_diffrn_measured_fraction_theta_max 1.000
_diffrn_measurement_device 'CrystalLogic Kappa (4 circle)'
_diffrn_measurement_device_type DLS_I19
_diffrn_measurement_method 'omega rotation'
_diffrn_radiation_collimation '0.3 x 1.5 Double Pinhole'
_diffrn_radiation_monochromator 'Synchrotron '
_diffrn_radiation_probe x-ray
_diffrn_radiation_wavelength 0.6889
_diffrn_reflns_av_R_equivalents 0.0704
_diffrn_reflns_av_unetI/netI 0.0444
_diffrn_reflns_Laue_measured_fraction_full 0.877
_diffrn_reflns_Laue_measured_fraction_max 1.000
_diffrn_reflns_limit_h_max 24
_diffrn_reflns_limit_h_min -24
_diffrn_reflns_limit_k_max 24
_diffrn_reflns_limit_k_min -22
_diffrn_reflns_limit_l_max 39
_diffrn_reflns_limit_l_min -39
_diffrn_reflns_number 147618
_diffrn_reflns_point_group_measured_fraction_full 0.876
_diffrn_reflns_point_group_measured_fraction_max 1.000
_diffrn_reflns_theta_full 26.000
_diffrn_reflns_theta_max 24.814
_diffrn_reflns_theta_min 0.616
_diffrn_source Synchrotron
_diffrn_source_type 'Undulator, I19, DLS, RAL'
_exptl_absorpt_coefficient_mu 0.513
_exptl_absorpt_correction_T_max 0.7452
_exptl_absorpt_correction_T_min 0.5585
_exptl_absorpt_correction_type multi-scan
_exptl_absorpt_process_details
;
SADABS-2008/1 (Bruker,2008) was used for absorption correction.
wR2(int) was 0.1057 before and 0.0826 after correction.
The Ratio of minimum to maximum transmission is 0.7495.
The \l/2 correction factor is 0.0000.
;
_exptl_crystal_colour colourless
_exptl_crystal_colour_primary colourless
_exptl_crystal_density_diffrn 1.344
_exptl_crystal_description block
_exptl_crystal_F_000 5592
_exptl_crystal_size_max 0.214
_exptl_crystal_size_mid 0.201
_exptl_crystal_size_min 0.174
_refine_diff_density_max 1.413
_refine_diff_density_min -0.418
_refine_diff_density_rms 0.172
_refine_ls_abs_structure_details
;
 Flack x determined using 10326 quotients [(I+)-(I-)]/[(I+)+(I-)]
 (Parsons, Flack and Wagner, Acta Cryst. B69 (2013) 249-259).
;
_refine_ls_abs_structure_Flack 0.23(2)
_refine_ls_extinction_coef .
_refine_ls_extinction_method none
_refine_ls_goodness_of_fit_ref 1.105
_refine_ls_hydrogen_treatment constr
_refine_ls_matrix_type full
_refine_ls_number_parameters 1465
_refine_ls_number_reflns 24799
_refine_ls_number_restraints 103
_refine_ls_restrained_S_all 1.108
_refine_ls_R_factor_all 0.0803
_refine_ls_R_factor_gt 0.0751
_refine_ls_shift/su_max 0.000
_refine_ls_shift/su_mean 0.000
_refine_ls_structure_factor_coef Fsqd
_refine_ls_weighting_details 'w=1/[\s^2^(Fo^2^)+(0.1290P)^2^+5.9410P] where P=(Fo^2^+2Fc^2^)/3'
_refine_ls_weighting_scheme calc
_refine_ls_wR_factor_gt 0.1844
_refine_ls_wR_factor_ref 0.1911
_reflns_Friedel_coverage 0.962
_reflns_Friedel_fraction_full 0.875
_reflns_Friedel_fraction_max 1.000
_reflns_number_gt 23190
_reflns_number_total 24799
_reflns_threshold_expression 'I > 2\s(I)'
_cod_data_source_file ncomms12750-s2.cif
_cod_data_source_block rCC1_12-chloride_4-H2O
_cod_original_cell_volume 13100(2)
_cod_database_code 1547995
_shelx_space_group_comment
;
The symmetry employed for this shelxl refinement is uniquely defined
by the following loop, which should always be used as a source of
symmetry information in preference to the above space-group names.
They are only intended as comments.
;
_olex2_refinement_description
;
1. Fixed Uiso
 At 1.2 times of:
  All C(H) groups, All C(H,H) groups, All C(H,H,H,H) groups, All N(H,H)
  groups, All N(H,H,H,H) groups
2. Restrained distances
 N3A-C44A
 1.51 with sigma of 0.02
 N3A-C9
 1.51 with sigma of 0.02
 N3A-C44A \\sim N3B-C44B
 with sigma of 0.02
 C44A-C43A \\sim C44B-C43B
 with sigma of 0.02
 N3A-C9 \\sim N3B-C9
 with sigma of 0.02
 N4-C43A \\sim N4-C43B
 with sigma of 0.02
3. Rigid bond restraints
 C27, N12, C38, C37, N11, C36
 with sigma for 1-2 distances of 0.01 and sigma for 1-3 distances of 0.01
 C7, N8, C46, C45, N7, C34
 with sigma for 1-2 distances of 0.01 and sigma for 1-3 distances of 0.01
4. Uiso/Uaniso restraints and constraints
C27 \\sim N12 \\sim C38 \\sim C37 \\sim N11 \\sim C36: within 1.7A with sigma
of 0.04 and sigma for terminal atoms of 0.08
C7 \\sim N8 \\sim C46 \\sim C45 \\sim N7 \\sim C34: within 1.7A with sigma of
0.04 and sigma for terminal atoms of 0.08
Uanis(C63) \\sim Ueq, Uanis(C69) \\sim Ueq, Uanis(C13) \\sim Ueq: with sigma of
0.001 and sigma for terminal atoms of 0.002
Uiso(N3B) = Uiso(C44B) = Uiso(C43B)
5. Others
 Sof(Cl26)=1-FVAR(1)
 Sof(Cl25)=FVAR(1)
 Sof(Cl23)=1-FVAR(2)
 Sof(Cl24)=FVAR(2)
 Sof(Cl6)=1-FVAR(3)
 Sof(Cl7)=FVAR(3)
 Sof(Cl1)=1-FVAR(4)
 Sof(Cl14)=FVAR(4)
 Sof(Cl32)=1-FVAR(5)
 Sof(Cl33)=FVAR(5)
 Sof(Cl37)=1-FVAR(6)
 Sof(Cl38)=FVAR(6)
 Sof(Cl22)=1-FVAR(7)
 Sof(Cl21)=FVAR(7)
 Sof(Cl16)=1-FVAR(8)
 Sof(Cl15)=FVAR(8)
 Fixed Sof: Cl2(0.65) Cl46(0.8) Cl3(0.75) Cl4(0.8) Cl42(0.225) Cl5(0.2)
 Cl29(0.2) Cl34(0.5) Cl35(0.25) Cl36(0.25) Cl40(0.475) Cl9(0.33333)
 Cl10(0.33333) Cl11(0.33333) Cl44(0.25) Cl12(0.25) Cl13(0.75) Cl30(0.8)
 Cl17(0.5) Cl18(0.5) Cl19(0.2) Cl41(0.3) Cl20(0.8) Cl43(0.2) Cl31(0.35) O1(0.5)
 O10(0.5) O2(0.5) O12(0.25) O3(0.5) O9(0.5) O4(0.5) O11(0.5) O5(0.5) O13(0.25)
 O6(0.5) N3A(0.6) HX(0.6) HY(0.6) N3B(0.4) HZ(0.4) H1(0.4) HD(0.6) HE(0.6)
 HF(0.4) HG(0.4) H7(0.6) H8(0.6) H9(0.4) H10(0.4) C43A(0.6) H3(0.6) H2AA(0.6)
 C43B(0.4) H2AA(0.4) H3AA(0.4) C44A(0.6) H3AA(0.6) H4AA(0.6) C44B(0.4)
 H4AA(0.4) H5AA(0.4)
6.a Secondary CH2 refined with riding coordinates:
 N1(H,HA), N2(HB,HC), N3A(HX,HY), N3B(HZ,H1), N4(HD,HE), N4(HF,HG), N5(HH,HI),
 N6(HJ,HK), N7(HL,HM), N8(HN,HO), N9(HP,HQ), N10(HR,HS), N11(HT,HU), N12(HV,HW),
  C7(H4,H5), C8(H6,H6AA), C9(H7,H8), C9(H9,H10), C16(H0BA,H1BA), C17(H2BA,H3BA),
  C18(H4BA,H5BA), C25(H9BA,H0CA), C26(H1CA,H2CA), C27(H3CA,H4CA), C34(H8CA,
 H9CA), C35(H0DA,H1DA), C36(H2DA,H3DA), C37(H4DA,H5DA), C38(H6DA,H7DA),
 C39(H8DA,H9DA), C40(H0EA,H1EA), C41(H2EA,H3EA), C42(H4EA,H5EA), C43A(H3,H2AA),
 C43B(H2AA,H3AA), C44A(H3AA,H4AA), C44B(H4AA,H5AA), C45(H6EA,H7EA), C46(H8EA,
 H9EA), C47(H0FA,H1FA), C48(H2FA,H3FA), N13(H4FA,H5FA), N14(H6FA,H7FA),
 N15(H8FA,H9FA), N16(H0GA,H1GA), N17(H2GA,H3GA), N18(H4GA,H5GA), N19(H6GA,H7GA),
  N20(H8GA,H9GA), N21(H0HA,H1HA), N22(H2HA,H3HA), N23(H4HA,H5HA), N24(H6HA,
 H7HA), C55(H1IA,H2IA), C56(H3IA,H4IA), C57(H5IA,H6IA), C64(H0JA,H1JA),
 C65(H2JA,H3JA), C66(H4JA,H5JA), C73(H9JA,H0KA), C74(H1KA,H2KA), C75(H3KA,H4KA),
  C82(H8KA,H9KA), C83(H0LA,H1LA), C84(H2LA,H3LA), C85(H4LA,H5LA), C86(H6LA,
 H7LA), C87(H8LA,H9LA), C88(H0MA,H1MA), C89(H2MA,H3MA), C90(H4MA,H5MA),
 C91(H6MA,H7MA), C92(H8MA,H9MA), C93(H0NA,H1NA), C94(H2NA,H3NA), C95(H4NA,H5NA),
  C96(H6NA,H7NA)
6.b Aromatic/amide H refined with riding coordinates:
 C2(H0AA), C4(H1AA), C6(H2), C11(H7AA), C13(H8AA), C15(H9AA), C20(H6BA),
 C22(H7BA), C24(H8BA), C29(H5CA), C31(H6CA), C33(H7CA), C50(H8HA), C52(H9HA),
 C54(H0IA), C59(H7IA), C61(H8IA), C63(H9IA), C68(H6JA), C70(H7JA), C72(H8JA),
 C77(H5KA), C79(H6KA), C81(H7KA)
;
_plat201_alert_2_b
;
Problem: Isotropic non-H Atoms in Main Residue(s) ....... 4 Report
Response: One of the cage vertices was disordered over two positions. 
Disordered atoms were refined isotropically.
;
_plat306_alert_2_b
;
Problem: Isolated Oxygen Atom (H-atoms Missing ?)
Response: It was not possible to accurately locate H-atoms for the H2O
molecules in the crystal structure.  
;
_plat340_alert_3_b
;
Problem: LLow Bond Precision on C-C Bonds ............... 0.0115 Ang.
Response: Disorder in the crystal structure resulted in low
bond precision on C-C bonds.
;
_olex2_submission_special_instructions 'No special instructions were received'

loop_
_space_group_symop_operation_xyz
'x, y, z'
'-y, x, z+1/4'
'-x, -y, z+1/2'
'y, -x, z+3/4'

loop_
_atom_site_label
_atom_site_type_symbol
_atom_site_fract_x
_atom_site_fract_y
_atom_site_fract_z
_atom_site_U_iso_or_equiv
_atom_site_adp_type
_atom_site_occupancy
_atom_site_site_symmetry_order
_atom_site_calc_flag
_atom_site_refinement_flags_posn
_atom_site_refinement_flags_adp
_atom_site_refinement_flags_occupancy
_atom_site_disorder_assembly
_atom_site_disorder_group
Cl1 Cl 0.86864(17) 0.0056(2) 0.62127(12) 0.0504(15) Uani 0.832(16) 1 d . . P A 13
Cl38 Cl 0.32785(17) 0.86044(16) 0.58952(10) 0.0340(13) Uani 0.733(14) 1 d . . P B 1
Cl27 Cl 0.49362(17) 0.38681(14) 0.53130(9) 0.0512(7) Uani 1 1 d . . . . .
Cl2 Cl 0.0042(5) 0.1268(4) 0.5433(3) 0.072(2) Uani 0.65 1 d . . P C 15
Cl46 Cl 0.11679(14) 0.50920(19) 0.61599(11) 0.0348(6) Uani 0.8 1 d . . P D 1
Cl3 Cl 0.1552(2) 0.6792(2) 0.57894(11) 0.0370(8) Uani 0.75 1 d . . P E 2
Cl32 Cl 0.3223(12) 0.3999(11) 0.4672(7) 0.052(7) Uiso 0.136(11) 1 d . . P F 2
Cl4 Cl 0.82693(19) 0.8494(2) 0.82016(12) 0.0507(9) Uani 0.8 1 d . . P G 1
Cl42 Cl 0.1219(6) 0.8748(7) 0.5841(5) 0.027(3) Uiso 0.225 1 d . . P H 3
Cl5 Cl 0.8471(15) 0.8238(15) 0.8358(10) 0.096(8) Uiso 0.2 1 d . . P I 2
Cl25 Cl 0.514(2) 0.8786(13) 0.5371(7) 0.085(8) Uiso 0.31(5) 1 d . . P J 4
Cl6 Cl 0.8251(3) 0.1148(3) 0.43814(16) 0.048(2) Uani 0.534(12) 1 d . . P K 11
Cl29 Cl 0.2223(9) 0.1446(9) 0.4769(5) 0.057(4) Uani 0.2 1 d . . P L 2
Cl7 Cl 0.7801(4) 0.1448(4) 0.4320(2) 0.057(3) Uani 0.466(12) 1 d . . P K 12
Cl34 Cl 0.3707(9) 0.6298(5) 0.5720(4) 0.025(2) Uani 0.5 1 d . . P . .
Cl35 Cl 0.3683(15) 0.6191(13) 0.5670(7) 0.024(6) Uiso 0.25 1 d . . P . .
Cl36 Cl 0.3840(9) 0.6177(11) 0.5718(6) 0.024(4) Uiso 0.25 1 d . . P . .
Cl8 Cl 0.61638(13) 0.12750(14) 0.57765(9) 0.0424(6) Uani 1 1 d . . . . .
Cl40 Cl 0.1110(3) 0.8941(3) 0.5813(2) 0.0239(17) Uiso 0.475 1 d . . P M 1
Cl9 Cl 0.8810(7) 0.3817(6) 0.5809(5) 0.033(3) Uiso 0.3333 1 d . . P . .
Cl10 Cl 0.8866(6) 0.3951(7) 0.5802(5) 0.029(3) Uiso 0.3333 1 d . . P . .
Cl11 Cl 0.8775(5) 0.3915(7) 0.5717(3) 0.025(3) Uiso 0.3333 1 d . . P . .
Cl44 Cl 0.1630(7) 0.6554(8) 0.5774(5) 0.042(4) Uiso 0.25 1 d . . P N 1
Cl12 Cl 0.9957(13) 0.6178(10) 0.5360(6) 0.081(7) Uani 0.25 1 d . . P O 2
Cl24 Cl 0.6767(3) 0.8963(2) 0.47352(12) 0.0338(17) Uani 0.608(15) 1 d . . P P 6
Cl13 Cl 0.9812(2) 0.6290(2) 0.55014(14) 0.0384(8) Uani 0.75 1 d . . P Q 1
Cl26 Cl 0.4915(7) 0.8789(3) 0.53536(19) 0.044(3) Uani 0.69(5) 1 d . . P J 3
Cl14 Cl 0.888(2) 0.962(3) 0.6115(15) 0.133(17) Uiso 0.168(16) 1 d . . P A 14
Cl28 Cl 0.37507(15) 0.02601(17) 0.61781(10) 0.0550(7) Uani 1 1 d . . . . .
Cl15 Cl 0.8265(3) 0.61265(18) 0.46919(12) 0.0711(18) Uani 0.873(13) 1 d . . P R 1
Cl30 Cl 0.1805(2) 0.12021(17) 0.47104(11) 0.0437(7) Uani 0.8 1 d . . P S 1
Cl16 Cl 0.7732(15) 0.6367(14) 0.4677(9) 0.061(9) Uiso 0.127(13) 1 d . . P R 2
Cl33 Cl 0.27811(17) 0.37226(16) 0.47126(10) 0.0462(11) Uani 0.864(11) 1 d . . P F 1
Cl17 Cl 0.6621(4) 0.3586(6) 0.5829(3) 0.043(2) Uani 0.5 1 d . . P T 8
Cl37 Cl 0.3580(14) 0.8390(14) 0.5708(9) 0.116(9) Uiso 0.267(14) 1 d . . P B 2
Cl18 Cl 0.6604(8) 0.3474(7) 0.5712(3) 0.066(4) Uani 0.5 1 d . . P U 7
Cl39 Cl 0.32264(16) 0.89882(13) 0.44192(9) 0.0477(7) Uani 1 1 d . . . . .
Cl19 Cl 0.7275(10) 0.3618(10) 0.4270(7) 0.076(5) Uani 0.2 1 d . . P V 10
Cl41 Cl 0.1080(5) 0.8858(6) 0.5902(3) 0.018(2) Uiso 0.3 1 d . . P W 2
Cl20 Cl 0.68038(19) 0.39757(16) 0.43315(10) 0.0442(8) Uani 0.8 1 d . . P X 9
Cl43 Cl 0.1150(10) 0.4737(13) 0.6050(6) 0.070(6) Uani 0.2 1 d . . P Y 2
Cl21 Cl 0.6172(2) 0.5229(3) 0.60440(12) 0.058(2) Uani 0.88(3) 1 d . . P Z 1
Cl45 Cl 0.22463(14) 0.64742(14) 0.42691(8) 0.0430(6) Uani 1 1 d . . . . .
Cl22 Cl 0.594(4) 0.551(4) 0.6072(19) 0.11(2) Uiso 0.12(3) 1 d . . P Z 2
Cl23 Cl 0.7170(8) 0.8650(6) 0.4768(4) 0.079(5) Uani 0.392(15) 1 d . . P P 5
Cl31 Cl 0.0218(6) 0.1252(8) 0.5522(4) 0.040(3) Uiso 0.35 1 d . . P A 16
O1 O 0.9007(11) 0.0046(11) 0.4012(6) 0.068(5) Uiso 0.5 1 d . . P . .
O10 O 0.0472(8) 0.6339(8) 0.4675(5) 0.044(3) Uiso 0.5 1 d . . P B 1
O14 O 0.1093(4) 0.4976(4) 0.3968(2) 0.0467(18) Uiso 1 1 d . . . . .
O2 O 0.9477(11) 0.1340(11) 0.4690(7) 0.076(6) Uiso 0.5 1 d . . P . .
O12 O 0.781(2) 0.807(2) 0.5935(14) 0.077(11) Uiso 0.25 1 d . . P C 2
O3 O 0.5966(17) 0.0073(17) 0.5121(11) 0.123(10) Uiso 0.5 1 d . . P . .
O9 O 0.0838(11) 0.6255(10) 0.4623(6) 0.064(5) Uiso 0.5 1 d . . P D 2
O4 O 0.4092(15) 0.0065(15) 0.3979(9) 0.105(8) Uiso 0.5 1 d . . P . .
O11 O 0.0948(9) 0.9978(9) 0.5190(6) 0.057(4) Uiso 0.5 1 d . . P . .
O5 O 0.2925(7) 0.2000(7) 0.5872(4) 0.040(3) Uiso 0.5 1 d . . P E 1
O13 O 0.719(3) 0.748(3) 0.5976(19) 0.103(16) Uiso 0.25 1 d . . P F 1
O6 O 0.2494(11) 0.2545(10) 0.5708(8) 0.073(5) Uiso 0.5 1 d . . P G 2
O7 O 0.4461(8) 0.3824(8) 0.4334(5) 0.118(5) Uiso 1 1 d . . . . .
O8 O 0.3958(5) 0.5133(5) 0.5017(3) 0.061(2) Uiso 1 1 d . . . . .
N1 N 0.4790(5) 0.7415(5) 0.5784(3) 0.043(2) Uani 1 1 d . . . . .
H H 0.4523 0.7087 0.5688 0.051 Uiso 1 1 calc R . . . .
HA H 0.4691 0.7789 0.5639 0.051 Uiso 1 1 calc R . . . .
N2 N 0.4745(5) 0.8745(5) 0.6327(4) 0.052(2) Uani 1 1 d . . . . .
HB H 0.4300 0.8747 0.6370 0.062 Uiso 1 1 calc R . . . .
HC H 0.4819 0.8827 0.6052 0.062 Uiso 1 1 calc R . . . .
N3A N 0.7210(6) 0.6648(6) 0.7385(4) 0.033(3) Uiso 0.6 1 d D . P H 1
HX H 0.7004 0.6605 0.7637 0.040 Uiso 0.6 1 calc R . P H 1
HY H 0.6892 0.6669 0.7184 0.040 Uiso 0.6 1 calc R . P H 1
N3B N 0.7469(11) 0.6851(9) 0.7178(7) 0.044(3) Uiso 0.4 1 d . . P H 2
HZ H 0.7837 0.7029 0.7059 0.053 Uiso 0.4 1 calc R . P H 2
H1 H 0.7134 0.6867 0.6989 0.053 Uiso 0.4 1 calc R . P H 2
N4 N 0.7544(5) 0.8465(4) 0.7375(3) 0.044(2) Uani 1 1 d . . . . .
HD H 0.7804 0.8491 0.7606 0.053 Uiso 0.6 1 calc R . P I 1
HE H 0.7815 0.8404 0.7151 0.053 Uiso 0.6 1 calc R . P I 1
HF H 0.7964 0.8624 0.7355 0.053 Uiso 0.4 1 calc R . P J 2
HG H 0.7463 0.8298 0.7116 0.053 Uiso 0.4 1 calc R . P J 2
N5 N 0.8761(5) 1.0264(5) 0.5240(3) 0.048(2) Uani 1 1 d . . . . .
HH H 0.8808 1.0183 0.5518 0.058 Uiso 1 1 calc R . . . .
HI H 0.8791 1.0709 0.5201 0.058 Uiso 1 1 calc R . . . .
N6 N 0.7370(4) 1.0235(5) 0.5719(3) 0.043(2) Uani 1 1 d . . . . .
HJ H 0.7031 1.0492 0.5811 0.052 Uiso 1 1 calc R . . . .
HK H 0.7732 1.0330 0.5876 0.052 Uiso 1 1 calc R . . . .
N7 N 1.0095(5) 0.7626(5) 0.5924(3) 0.041(2) Uani 1 1 d . U . . .
HL H 1.0371 0.7951 0.5833 0.049 Uiso 1 1 calc R . . . .
HM H 1.0181 0.7260 0.5768 0.049 Uiso 1 1 calc R . . . .
N8 N 1.0146(4) 0.6253(5) 0.6447(3) 0.052(2) Uani 1 1 d . U . . .
HN H 1.0581 0.6258 0.6519 0.062 Uiso 1 1 calc R . . . .
HO H 1.0123 0.6185 0.6166 0.062 Uiso 1 1 calc R . . . .
N9 N 0.7580(4) 0.4904(5) 0.5676(3) 0.044(2) Uani 1 1 d . . . . .
HP H 0.7895 0.4626 0.5777 0.053 Uiso 1 1 calc R . . . .
HQ H 0.7193 0.4811 0.5809 0.053 Uiso 1 1 calc R . . . .
N10 N 0.6254(5) 0.4880(5) 0.5118(4) 0.052(2) Uani 1 1 d . . . . .
HR H 0.6144 0.4951 0.5390 0.063 Uiso 1 1 calc R . . . .
HS H 0.6269 0.4436 0.5074 0.063 Uiso 1 1 calc R . . . .
N11 N 0.8438(6) 0.7408(5) 0.4229(4) 0.057(2) Uani 1 1 d . U . . .
HT H 0.8461 0.7169 0.3989 0.068 Uiso 1 1 calc R . . . .
HU H 0.8393 0.7116 0.4444 0.068 Uiso 1 1 calc R . . . .
N12 N 0.6641(5) 0.7727(6) 0.4144(3) 0.052(3) Uani 1 1 d . U . . .
HV H 0.6663 0.7980 0.3910 0.063 Uiso 1 1 calc R . . . .
HW H 0.6666 0.8005 0.4367 0.063 Uiso 1 1 calc R . . . .
C1 C 0.9079(7) 0.5712(6) 0.6642(5) 0.055(3) Uani 1 1 d . . . . .
C2 C 0.8767(7) 0.5591(6) 0.6257(6) 0.068(5) Uani 1 1 d . . . . .
H0AA H 0.9026 0.5448 0.6026 0.081 Uiso 1 1 calc R . . . .
C3 C 0.8084(6) 0.5676(5) 0.6204(4) 0.041(2) Uani 1 1 d . . . . .
C4 C 0.7688(6) 0.5832(5) 0.6551(4) 0.047(3) Uani 1 1 d . . . . .
H1AA H 0.7224 0.5884 0.6519 0.056 Uiso 1 1 calc R . . . .
C5 C 0.7985(5) 0.5912(5) 0.6946(4) 0.041(2) Uani 1 1 d . . . . .
C6 C 0.8669(5) 0.5856(6) 0.6980(4) 0.044(3) Uani 1 1 d . . . . .
H2 H 0.8867 0.5920 0.7246 0.053 Uiso 1 1 calc R . . . .
C7 C 0.9811(6) 0.5670(7) 0.6669(5) 0.063(4) Uani 1 1 d . U . . .
H4 H 0.9961 0.5251 0.6539 0.076 Uiso 1 1 calc R . . . .
H5 H 0.9946 0.5665 0.6966 0.076 Uiso 1 1 calc R . . . .
C8 C 0.7779(6) 0.5616(6) 0.5769(4) 0.053(3) Uani 1 1 d . . . . .
H6 H 0.7385 0.5904 0.5750 0.064 Uiso 1 1 calc R . . . .
H6AA H 0.8102 0.5767 0.5557 0.064 Uiso 1 1 calc R . . . .
C9 C 0.7613(7) 0.6083(7) 0.7314(5) 0.066(4) Uiso 1 1 d D . . . .
H7 H 0.7321 0.5699 0.7366 0.079 Uiso 0.6 1 calc R . P H 1
H8 H 0.7939 0.6084 0.7545 0.079 Uiso 0.6 1 calc R . P H 1
H9 H 0.7879 0.6049 0.7573 0.079 Uiso 0.4 1 calc R . P H 2
H10 H 0.7202 0.5820 0.7342 0.079 Uiso 0.4 1 calc R . P H 2
C10 C 0.6817(6) 0.9418(5) 0.6195(4) 0.043(2) Uani 1 1 d . . . . .
C11 C 0.7178(8) 0.9294(6) 0.6554(4) 0.055(3) Uani 1 1 d . . . . .
H7AA H 0.7647 0.9284 0.6543 0.066 Uiso 1 1 calc R . . . .
C12 C 0.6850(7) 0.9182(5) 0.6929(4) 0.047(3) Uani 1 1 d . . . . .
C13 C 0.6132(6) 0.9174(6) 0.6947(4) 0.046(2) Uani 1 1 d . U . . .
H8AA H 0.5904 0.9092 0.7201 0.055 Uiso 1 1 calc R . . . .
C14 C 0.5799(7) 0.9288(6) 0.6582(4) 0.053(3) Uani 1 1 d . . . . .
C15 C 0.6135(7) 0.9426(6) 0.6202(4) 0.057(3) Uani 1 1 d . . . . .
H9AA H 0.5892 0.9522 0.5955 0.069 Uiso 1 1 calc R . . . .
C16 C 0.7184(8) 0.9500(6) 0.5784(4) 0.056(3) Uani 1 1 d . . . . .
H0BA H 0.6901 0.9348 0.5551 0.067 Uiso 1 1 calc R . . . .
H1BA H 0.7589 0.9226 0.5787 0.067 Uiso 1 1 calc R . . . .
C17 C 0.7201(6) 0.9086(6) 0.7324(4) 0.051(3) Uani 1 1 d . . . . .
H2BA H 0.7527 0.9448 0.7355 0.062 Uiso 1 1 calc R . . . .
H3BA H 0.6878 0.9129 0.7555 0.062 Uiso 1 1 calc R . . . .
C18 C 0.5056(6) 0.9280(6) 0.6583(5) 0.055(3) Uani 1 1 d . . . . .
H4BA H 0.4903 0.9233 0.6876 0.066 Uiso 1 1 calc R . . . .
H5BA H 0.4896 0.9713 0.6479 0.066 Uiso 1 1 calc R . . . .
C19 C 0.5581(5) 0.6911(6) 0.5275(4) 0.046(3) Uani 1 1 d . . . . .
C20 C 0.5580(6) 0.6241(6) 0.5239(4) 0.047(3) Uani 1 1 d . . . . .
H6BA H 0.5483 0.5975 0.5476 0.056 Uiso 1 1 calc R . . . .
C21 C 0.5720(5) 0.5945(6) 0.4864(4) 0.045(3) Uani 1 1 d . . . . .
C22 C 0.5873(5) 0.6331(6) 0.4517(4) 0.041(2) Uani 1 1 d . . . . .
H7BA H 0.5979 0.6126 0.4259 0.049 Uiso 1 1 calc R . . . .
C23 C 0.5873(5) 0.6993(5) 0.4548(3) 0.036(2) Uani 1 1 d . . . . .
C24 C 0.5728(5) 0.7304(5) 0.4929(3) 0.037(2) Uani 1 1 d . . . . .
H8BA H 0.5730 0.7773 0.4951 0.044 Uiso 1 1 calc R . . . .
C25 C 0.5471(6) 0.7238(6) 0.5701(3) 0.043(2) Uani 1 1 d . . . . .
H9BA H 0.5624 0.6932 0.5922 0.052 Uiso 1 1 calc R . . . .
H0CA H 0.5746 0.7641 0.5717 0.052 Uiso 1 1 calc R . . . .
C26 C 0.5726(6) 0.5194(6) 0.4831(4) 0.050(3) Uani 1 1 d . . . . .
H1CA H 0.5816 0.5065 0.4538 0.060 Uiso 1 1 calc R . . . .
H2CA H 0.5285 0.5020 0.4907 0.060 Uiso 1 1 calc R . . . .
C27 C 0.5972(6) 0.7390(6) 0.4153(3) 0.043(2) Uani 1 1 d . U . . .
H3CA H 0.5620 0.7729 0.4132 0.051 Uiso 1 1 calc R . . . .
H4CA H 0.5933 0.7094 0.3908 0.051 Uiso 1 1 calc R . . . .
C28 C 0.9331(6) 0.8153(6) 0.5432(4) 0.046(3) Uani 1 1 d . . . . .
C29 C 0.9354(6) 0.8871(7) 0.5398(4) 0.054(3) Uani 1 1 d . . . . .
H5CA H 0.9437 0.9122 0.5643 0.065 Uiso 1 1 calc R . . . .
C30 C 0.9264(5) 0.9194(6) 0.5036(4) 0.044(3) Uani 1 1 d . . . . .
C31 C 0.9168(5) 0.8826(5) 0.4671(4) 0.043(3) Uani 1 1 d . . . . .
H6CA H 0.9122 0.9048 0.4411 0.052 Uiso 1 1 calc R . . . .
C32 C 0.9138(5) 0.8136(5) 0.4683(4) 0.041(2) Uani 1 1 d . . . . .
C33 C 0.9220(5) 0.7820(6) 0.5057(4) 0.040(2) Uani 1 1 d . . . . .
H7CA H 0.9201 0.7351 0.5062 0.048 Uiso 1 1 calc R . . . .
C34 C 0.9419(6) 0.7832(8) 0.5840(4) 0.059(3) Uani 1 1 d . U . . .
H8CA H 0.9277 0.8142 0.6062 0.071 Uiso 1 1 calc R . . . .
H9CA H 0.9128 0.7440 0.5854 0.071 Uiso 1 1 calc R . . . .
C35 C 0.9310(8) 0.9933(6) 0.5009(6) 0.072(5) Uani 1 1 d . . . . .
H0DA H 0.9738 1.0079 0.5127 0.086 Uiso 1 1 calc R . . . .
H1DA H 0.9296 1.0069 0.4712 0.086 Uiso 1 1 calc R . . . .
C36 C 0.9054(7) 0.7752(7) 0.4282(4) 0.059(3) Uani 1 1 d . U . . .
H2DA H 0.9107 0.8063 0.4046 0.071 Uiso 1 1 calc R . . . .
H3DA H 0.9417 0.7425 0.4263 0.071 Uiso 1 1 calc R . . . .
C37 C 0.7866(7) 0.7803(8) 0.4214(5) 0.066(4) Uani 1 1 d . U . . .
H4DA H 0.7896 0.8117 0.3977 0.079 Uiso 1 1 calc R . . . .
H5DA H 0.7822 0.8061 0.4475 0.079 Uiso 1 1 calc R . . . .
C38 C 0.7207(7) 0.7308(9) 0.4152(6) 0.088(6) Uani 1 1 d . U . . .
H6DA H 0.7242 0.7056 0.3888 0.106 Uiso 1 1 calc R . . . .
H7DA H 0.7175 0.6990 0.4387 0.106 Uiso 1 1 calc R . . . .
C39 C 0.5015(6) 0.8078(6) 0.6435(3) 0.044(3) Uani 1 1 d . . . . .
H8DA H 0.5482 0.8054 0.6345 0.053 Uiso 1 1 calc R . . . .
H9DA H 0.5003 0.8022 0.6742 0.053 Uiso 1 1 calc R . . . .
C40 C 0.4639(6) 0.7529(6) 0.6237(4) 0.046(3) Uani 1 1 d . . . . .
H0EA H 0.4161 0.7623 0.6265 0.055 Uiso 1 1 calc R . . . .
H1EA H 0.4732 0.7117 0.6392 0.055 Uiso 1 1 calc R . . . .
C41 C 0.7499(7) 0.4791(6) 0.5217(4) 0.052(3) Uani 1 1 d . . . . .
H2EA H 0.7420 0.4314 0.5167 0.063 Uiso 1 1 calc R . . . .
H3EA H 0.7914 0.4914 0.5073 0.063 Uiso 1 1 calc R . . . .
C42 C 0.6933(6) 0.5183(8) 0.5028(4) 0.055(3) Uani 1 1 d . . . . .
H4EA H 0.6997 0.5210 0.4722 0.066 Uiso 1 1 calc R . . . .
H5EA H 0.6944 0.5639 0.5141 0.066 Uiso 1 1 calc R . . . .
C43A C 0.7099(9) 0.7872(8) 0.7415(6) 0.042(4) Uiso 0.6 1 d . . P H 1
H3 H 0.6768 0.7860 0.7188 0.050 Uiso 0.6 1 calc R . P H 1
H2AA H 0.6867 0.7872 0.7688 0.050 Uiso 0.6 1 calc R . P H 1
C43B C 0.7699(13) 0.7842(11) 0.7585(8) 0.044(3) Uiso 0.4 1 d . . P H 2
H2AA H 0.7750 0.7950 0.7885 0.053 Uiso 0.4 1 calc R . P H 2
H3AA H 0.8142 0.7709 0.7484 0.053 Uiso 0.4 1 calc R . P H 2
C44A C 0.7594(9) 0.7272(9) 0.7382(7) 0.052(5) Uiso 0.6 1 d D . P H 1
H3AA H 0.7854 0.7305 0.7121 0.063 Uiso 0.6 1 calc R . P H 1
H4AA H 0.7906 0.7279 0.7621 0.063 Uiso 0.6 1 calc R . P H 1
C44B C 0.7283(14) 0.7237(12) 0.7567(8) 0.044(3) Uiso 0.4 1 d . . P H 2
H4AA H 0.6809 0.7359 0.7557 0.053 Uiso 0.4 1 calc R . P H 2
H5AA H 0.7358 0.6963 0.7819 0.053 Uiso 0.4 1 calc R . P H 2
C45 C 1.0265(6) 0.7475(6) 0.6368(4) 0.047(3) Uani 1 1 d . U . . .
H6EA H 1.0186 0.7873 0.6541 0.057 Uiso 1 1 calc R . . . .
H7EA H 1.0740 0.7363 0.6387 0.057 Uiso 1 1 calc R . . . .
C46 C 0.9860(6) 0.6904(7) 0.6542(3) 0.052(3) Uani 1 1 d . U . . .
H8EA H 0.9824 0.6954 0.6848 0.063 Uiso 1 1 calc R . . . .
H9EA H 0.9408 0.6925 0.6424 0.063 Uiso 1 1 calc R . . . .
C47 C 0.8095(6) 1.0036(8) 0.5103(4) 0.055(3) Uani 1 1 d . . . . .
H0FA H 0.8050 0.9563 0.5177 0.066 Uiso 1 1 calc R . . . .
H1FA H 0.8075 1.0067 0.4794 0.066 Uiso 1 1 calc R . . . .
C48 C 0.7512(7) 1.0404(8) 0.5280(4) 0.058(3) Uani 1 1 d . . . . .
H2FA H 0.7598 1.0885 0.5261 0.070 Uiso 1 1 calc R . . . .
H3FA H 0.7117 1.0306 0.5109 0.070 Uiso 1 1 calc R . . . .
N13 N -0.0189(5) 0.2619(5) 0.5914(3) 0.045(2) Uani 1 1 d . . . . .
H4FA H -0.0446 0.2959 0.5822 0.054 Uiso 1 1 calc R . . . .
H5FA H -0.0287 0.2257 0.5757 0.054 Uiso 1 1 calc R . . . .
N14 N -0.0226(5) 0.1240(4) 0.6436(4) 0.050(2) Uani 1 1 d . . . . .
H6FA H -0.0672 0.1252 0.6471 0.059 Uiso 1 1 calc R . . . .
H7FA H -0.0143 0.1161 0.6161 0.059 Uiso 1 1 calc R . . . .
N15 N 0.2336(5) -0.0088(5) 0.5751(3) 0.044(2) Uani 1 1 d . . . . .
H8FA H 0.2690 -0.0198 0.5912 0.053 Uiso 1 1 calc R . . . .
H9FA H 0.1993 -0.0356 0.5823 0.053 Uiso 1 1 calc R . . . .
N16 N 0.3743(5) -0.0101(4) 0.5223(3) 0.047(2) Uani 1 1 d . . . . .
H0GA H 0.3834 -0.0041 0.5499 0.056 Uiso 1 1 calc R . . . .
H1GA H 0.3727 -0.0543 0.5173 0.056 Uiso 1 1 calc R . . . .
N17 N 0.2546(4) 0.1626(4) 0.7432(3) 0.0352(18) Uani 1 1 d . . . . .
H2GA H 0.2759 0.1716 0.7188 0.042 Uiso 1 1 calc R . . . .
H3GA H 0.2852 0.1630 0.7640 0.042 Uiso 1 1 calc R . . . .
N18 N 0.2459(4) 0.3174(4) 0.7146(2) 0.0303(16) Uani 1 1 d . . . . .
H4GA H 0.2789 0.2963 0.7007 0.036 Uiso 1 1 calc R . . . .
H5GA H 0.2084 0.3143 0.6990 0.036 Uiso 1 1 calc R . . . .
N19 N 0.5170(5) 0.2534(4) 0.5847(3) 0.041(2) Uani 1 1 d . . . . .
H6GA H 0.5430 0.2188 0.5769 0.049 Uiso 1 1 calc R . . . .
H7GA H 0.5275 0.2886 0.5683 0.049 Uiso 1 1 calc R . . . .
N20 N 0.5114(4) 0.3926(4) 0.6277(3) 0.0332(17) Uani 1 1 d . . . . .
H8GA H 0.5016 0.3915 0.5999 0.040 Uiso 1 1 calc R . . . .
H9GA H 0.5558 0.3987 0.6302 0.040 Uiso 1 1 calc R . . . .
N21 N 0.2472(4) 0.5282(4) 0.5624(3) 0.0336(18) Uani 1 1 d . . . . .
H0HA H 0.2831 0.5521 0.5705 0.040 Uiso 1 1 calc R . . . .
H1HA H 0.2134 0.5386 0.5800 0.040 Uiso 1 1 calc R . . . .
N22 N 0.1061(4) 0.5269(4) 0.5192(3) 0.040(2) Uani 1 1 d . . . . .
H2HA H 0.1084 0.5184 0.5471 0.048 Uiso 1 1 calc R . . . .
H3HA H 0.0980 0.5708 0.5160 0.048 Uiso 1 1 calc R . . . .
N23 N 0.1881(5) 0.2602(5) 0.4386(3) 0.046(2) Uani 1 1 d . . . . .
H4HA H 0.2069 0.2955 0.4516 0.055 Uiso 1 1 calc R . . . .
H5HA H 0.1921 0.2246 0.4558 0.055 Uiso 1 1 calc R . . . .
N24 N 0.3417(5) 0.2670(4) 0.4133(3) 0.042(2) Uani 1 1 d . . . . .
H6HA H 0.3308 0.2904 0.4365 0.051 Uiso 1 1 calc R . . . .
H7HA H 0.3437 0.2958 0.3915 0.051 Uiso 1 1 calc R . . . .
C49 C 0.4147(5) 0.1973(5) 0.4616(3) 0.036(2) Uani 1 1 d . . . . .
C50 C 0.4168(5) 0.1312(5) 0.4624(4) 0.043(2) Uani 1 1 d . . . . .
H8HA H 0.4093 0.1086 0.4368 0.051 Uiso 1 1 calc R . . . .
C51 C 0.4287(5) 0.0941(5) 0.4966(4) 0.039(2) Uani 1 1 d . . . . .
C52 C 0.4397(5) 0.1297(5) 0.5355(4) 0.041(2) Uani 1 1 d . . . . .
H9HA H 0.4488 0.1064 0.5606 0.049 Uiso 1 1 calc R . . . .
C53 C 0.4367(5) 0.1986(5) 0.5353(4) 0.038(2) Uani 1 1 d . . . . .
C54 C 0.4241(4) 0.2316(5) 0.4992(3) 0.0303(19) Uani 1 1 d . . . . .
H0IA H 0.4215 0.2785 0.4995 0.036 Uiso 1 1 calc R . . . .
C55 C 0.4079(6) 0.2360(5) 0.4194(3) 0.038(2) Uani 1 1 d . . . . .
H1IA H 0.4421 0.2709 0.4184 0.046 Uiso 1 1 calc R . . . .
H2IA H 0.4164 0.2051 0.3960 0.046 Uiso 1 1 calc R . . . .
C56 C 0.4290(5) 0.0209(5) 0.4962(4) 0.044(3) Uani 1 1 d . . . . .
H3IA H 0.4722 0.0051 0.5068 0.053 Uiso 1 1 calc R . . . .
H4IA H 0.4244 0.0055 0.4670 0.053 Uiso 1 1 calc R . . . .
C57 C 0.4461(5) 0.2355(6) 0.5779(3) 0.042(3) Uani 1 1 d . . . . .
H5IA H 0.4188 0.2761 0.5781 0.051 Uiso 1 1 calc R . . . .
H6IA H 0.4308 0.2067 0.6010 0.051 Uiso 1 1 calc R . . . .
C58 C 0.2998(5) 0.4434(5) 0.6076(3) 0.034(2) Uani 1 1 d . . . . .
C59 C 0.3679(6) 0.4512(5) 0.6090(3) 0.040(2) Uani 1 1 d . . . . .
H7IA H 0.3914 0.4635 0.5845 0.048 Uiso 1 1 calc R . . . .
C60 C 0.4017(5) 0.4410(5) 0.6462(3) 0.0311(19) Uani 1 1 d . . . . .
C61 C 0.3695(5) 0.4198(4) 0.6826(3) 0.033(2) Uani 1 1 d . . . . .
H8IA H 0.3938 0.4104 0.7073 0.039 Uiso 1 1 calc R . . . .
C62 C 0.3002(5) 0.4128(4) 0.6817(3) 0.031(2) Uani 1 1 d . . . . .
C63 C 0.2642(5) 0.4246(5) 0.6435(3) 0.0297(17) Uani 1 1 d . U . . .
H9IA H 0.2175 0.4199 0.6427 0.036 Uiso 1 1 calc R . . . .
C64 C 0.2628(5) 0.4558(5) 0.5671(3) 0.037(2) Uani 1 1 d . . . . .
H0JA H 0.2901 0.4409 0.5433 0.044 Uiso 1 1 calc R . . . .
H1JA H 0.2213 0.4299 0.5670 0.044 Uiso 1 1 calc R . . . .
C65 C 0.4757(5) 0.4512(5) 0.6476(4) 0.041(2) Uani 1 1 d . . . . .
H2JA H 0.4901 0.4560 0.6770 0.049 Uiso 1 1 calc R . . . .
H3JA H 0.4874 0.4923 0.6326 0.049 Uiso 1 1 calc R . . . .
C66 C 0.2638(5) 0.3887(6) 0.7203(3) 0.041(2) Uani 1 1 d . . . . .
H4JA H 0.2923 0.3939 0.7452 0.049 Uiso 1 1 calc R . . . .
H5JA H 0.2233 0.4153 0.7245 0.049 Uiso 1 1 calc R . . . .
C67 C 0.0812(6) 0.0716(6) 0.6665(4) 0.048(3) Uani 1 1 d . . . . .
C68 C 0.1179(5) 0.0844(4) 0.7016(3) 0.032(2) Uani 1 1 d . . . . .
H6JA H 0.0957 0.0906 0.7275 0.039 Uiso 1 1 calc R . . . .
C69 C 0.1849(5) 0.0886(5) 0.7005(3) 0.0321(18) Uani 1 1 d . U . . .
C70 C 0.2166(6) 0.0802(7) 0.6628(4) 0.048(3) Uani 1 1 d . . . . .
H7JA H 0.2635 0.0826 0.6619 0.058 Uiso 1 1 calc R . . . .
C71 C 0.1807(7) 0.0681(6) 0.6249(4) 0.049(3) Uani 1 1 d . . . . .
C72 C 0.1105(6) 0.0631(6) 0.6289(5) 0.057(4) Uani 1 1 d . . . . .
H8JA H 0.0843 0.0539 0.6050 0.068 Uiso 1 1 calc R . . . .
C73 C 0.0040(6) 0.0700(7) 0.6681(5) 0.063(4) Uani 1 1 d . . . . .
H9JA H -0.0123 0.0274 0.6569 0.076 Uiso 1 1 calc R . . . .
H0KA H -0.0112 0.0740 0.6974 0.076 Uiso 1 1 calc R . . . .
C74 C 0.2258(6) 0.0960(5) 0.7405(3) 0.039(2) Uani 1 1 d . . . . .
H1KA H 0.1972 0.0881 0.7651 0.046 Uiso 1 1 calc R . . . .
H2KA H 0.2615 0.0627 0.7408 0.046 Uiso 1 1 calc R . . . .
C75 C 0.2147(7) 0.0631(6) 0.5830(4) 0.050(3) Uani 1 1 d . . . . .
H3KA H 0.2548 0.0911 0.5828 0.060 Uiso 1 1 calc R . . . .
H4KA H 0.1847 0.0788 0.5607 0.060 Uiso 1 1 calc R . . . .
C76 C 0.0609(5) 0.4155(5) 0.5034(3) 0.035(2) Uani 1 1 d . . . . .
C77 C 0.0518(5) 0.3809(5) 0.5418(4) 0.043(2) Uani 1 1 d . . . . .
H5KA H 0.0384 0.4045 0.5661 0.051 Uiso 1 1 calc R . . . .
C78 C 0.0621(5) 0.3139(6) 0.5440(4) 0.044(3) Uani 1 1 d . . . . .
C79 C 0.0822(5) 0.2778(5) 0.5074(3) 0.033(2) Uani 1 1 d . . . . .
H6KA H 0.0900 0.2315 0.5090 0.040 Uiso 1 1 calc R . . . .
C80 C 0.0902(5) 0.3107(5) 0.4699(4) 0.039(2) Uani 1 1 d . . . . .
C81 C 0.0790(5) 0.3803(5) 0.4702(4) 0.044(3) Uani 1 1 d . . . . .
H7KA H 0.0849 0.4033 0.4447 0.053 Uiso 1 1 calc R . . . .
C82 C 0.0538(6) 0.2800(6) 0.5845(4) 0.051(3) Uani 1 1 d . . . . .
H8KA H 0.0691 0.3092 0.6074 0.061 Uiso 1 1 calc R . . . .
H9KA H 0.0811 0.2394 0.5850 0.061 Uiso 1 1 calc R . . . .
C83 C 0.1127(6) 0.2749(6) 0.4309(4) 0.049(3) Uani 1 1 d . . . . .
H0LA H 0.1067 0.3029 0.4059 0.059 Uiso 1 1 calc R . . . .
H1LA H 0.0877 0.2333 0.4271 0.059 Uiso 1 1 calc R . . . .
C84 C 0.0499(5) 0.4887(6) 0.5011(4) 0.046(3) Uani 1 1 d . . . . .
H2LA H 0.0438 0.5018 0.4716 0.055 Uiso 1 1 calc R . . . .
H3LA H 0.0089 0.4999 0.5164 0.055 Uiso 1 1 calc R . . . .
C85 C 0.2505(6) -0.0194(7) 0.5296(3) 0.048(3) Uani 1 1 d . . . . .
H4LA H 0.2106 -0.0095 0.5128 0.057 Uiso 1 1 calc R . . . .
H5LA H 0.2608 -0.0668 0.5256 0.057 Uiso 1 1 calc R . . . .
C86 C 0.3075(5) 0.0208(6) 0.5121(4) 0.043(3) Uani 1 1 d . . . . .
H6LA H 0.3058 0.0661 0.5238 0.051 Uiso 1 1 calc R . . . .
H7LA H 0.3027 0.0242 0.4814 0.051 Uiso 1 1 calc R . . . .
C87 C 0.5312(5) 0.2702(5) 0.6291(3) 0.036(2) Uani 1 1 d . . . . .
H8LA H 0.5790 0.2798 0.6317 0.043 Uiso 1 1 calc R . . . .
H9LA H 0.5218 0.2307 0.6464 0.043 Uiso 1 1 calc R . . . .
C88 C 0.4933(6) 0.3275(5) 0.6468(4) 0.044(2) Uani 1 1 d . . . . .
H0MA H 0.4455 0.3197 0.6425 0.052 Uiso 1 1 calc R . . . .
H1MA H 0.5014 0.3298 0.6773 0.052 Uiso 1 1 calc R . . . .
C89 C 0.2281(6) 0.5487(7) 0.5181(3) 0.044(3) Uani 1 1 d . . . . .
H2MA H 0.2166 0.5963 0.5182 0.053 Uiso 1 1 calc R . . . .
H3MA H 0.2670 0.5431 0.4997 0.053 Uiso 1 1 calc R . . . .
C90 C 0.1709(5) 0.5106(5) 0.4996(3) 0.036(2) Uani 1 1 d . . . . .
H4MA H 0.1683 0.5200 0.4693 0.044 Uiso 1 1 calc R . . . .
H5MA H 0.1794 0.4627 0.5030 0.044 Uiso 1 1 calc R . . . .
C91 C 0.2235(7) 0.2469(6) 0.3990(3) 0.052(3) Uani 1 1 d . . . . .
H6MA H 0.1967 0.2163 0.3818 0.063 Uiso 1 1 calc R . . . .
H7MA H 0.2280 0.2889 0.3833 0.063 Uiso 1 1 calc R . . . .
C92 C 0.2902(6) 0.2179(7) 0.4050(4) 0.052(3) Uani 1 1 d . . . . .
H8MA H 0.2884 0.1865 0.4287 0.062 Uiso 1 1 calc R . . . .
H9MA H 0.3023 0.1925 0.3797 0.062 Uiso 1 1 calc R . . . .
C93 C 0.0052(7) 0.1898(6) 0.6549(4) 0.048(3) Uani 1 1 d . . . . .
H0NA H 0.0513 0.1928 0.6446 0.058 Uiso 1 1 calc R . . . .
H1NA H 0.0063 0.1942 0.6857 0.058 Uiso 1 1 calc R . . . .
C94 C -0.0359(6) 0.2478(6) 0.6362(3) 0.042(2) Uani 1 1 d . . . . .
H2NA H -0.0835 0.2367 0.6382 0.050 Uiso 1 1 calc R . . . .
H3NA H -0.0281 0.2881 0.6530 0.050 Uiso 1 1 calc R . . . .
C95 C 0.2046(5) 0.2165(5) 0.7514(3) 0.037(2) Uani 1 1 d . . . . .
H4NA H 0.1796 0.2053 0.7770 0.044 Uiso 1 1 calc R . . . .
H5NA H 0.1728 0.2178 0.7279 0.044 Uiso 1 1 calc R . . . .
C96 C 0.2349(5) 0.2844(5) 0.7565(3) 0.0319(19) Uani 1 1 d . . . . .
H6NA H 0.2777 0.2804 0.7713 0.038 Uiso 1 1 calc R . . . .
H7NA H 0.2053 0.3122 0.7738 0.038 Uiso 1 1 calc R . . . .

loop_
_atom_site_aniso_label
_atom_site_aniso_U_11
_atom_site_aniso_U_22
_atom_site_aniso_U_33
_atom_site_aniso_U_23
_atom_site_aniso_U_13
_atom_site_aniso_U_12
Cl1 0.0362(19) 0.069(3) 0.046(2) 0.0102(16) -0.0068(14) -0.0154(16)
Cl38 0.036(2) 0.0365(19) 0.0295(18) -0.0038(12) -0.0065(12) -0.0025(13)
Cl27 0.075(2) 0.0366(13) 0.0414(13) 0.0026(11) -0.0075(13) -0.0137(13)
Cl2 0.106(7) 0.043(3) 0.066(5) -0.007(3) 0.014(5) -0.026(4)
Cl46 0.0255(14) 0.0433(18) 0.0355(16) 0.0101(14) 0.0035(12) 0.0068(13)
Cl3 0.048(2) 0.031(2) 0.0310(17) 0.0070(15) 0.0042(14) 0.0075(17)
Cl4 0.0446(18) 0.068(2) 0.0397(17) -0.0092(17) 0.0095(15) 0.0039(17)
Cl6 0.064(4) 0.038(3) 0.041(3) -0.016(2) 0.005(2) -0.010(3)
Cl29 0.055(9) 0.052(9) 0.064(10) 0.016(7) -0.001(8) 0.004(8)
Cl7 0.051(4) 0.057(4) 0.064(4) -0.029(3) -0.002(3) 0.004(3)
Cl34 0.024(4) 0.013(3) 0.037(4) -0.001(3) -0.005(3) -0.004(3)
Cl8 0.0376(13) 0.0426(14) 0.0472(12) 0.0077(11) 0.0021(11) 0.0068(11)
Cl12 0.118(17) 0.065(10) 0.059(11) -0.035(8) 0.007(10) 0.033(10)
Cl24 0.043(3) 0.030(2) 0.029(2) -0.0056(15) 0.0028(16) -0.003(2)
Cl13 0.052(2) 0.029(2) 0.035(2) -0.0037(16) 0.0012(17) 0.0084(17)
Cl26 0.048(5) 0.030(3) 0.054(3) 0.0120(16) 0.007(2) 0.013(2)
Cl28 0.0418(15) 0.0630(18) 0.0601(17) -0.0147(14) -0.0063(13) 0.0014(13)
Cl15 0.124(4) 0.041(2) 0.049(2) 0.0112(15) 0.007(2) -0.020(2)
Cl30 0.053(2) 0.0373(16) 0.0413(17) 0.0078(14) 0.0068(15) 0.0059(16)
Cl33 0.054(2) 0.0446(18) 0.0398(16) -0.0119(13) -0.0035(13) -0.0022(15)
Cl17 0.027(3) 0.091(7) 0.012(4) 0.014(4) -0.004(2) -0.007(3)
Cl18 0.115(8) 0.062(5) 0.021(6) 0.002(4) 0.015(4) 0.011(5)
Cl39 0.0624(17) 0.0369(13) 0.0438(14) 0.0045(10) 0.0028(12) 0.0060(13)
Cl19 0.068(11) 0.067(11) 0.093(13) 0.037(10) -0.018(10) -0.002(9)
Cl20 0.058(2) 0.0376(16) 0.0365(16) 0.0062(13) -0.0052(14) -0.0037(16)
Cl43 0.068(12) 0.080(14) 0.062(11) -0.030(10) 0.013(8) 0.013(11)
Cl21 0.034(2) 0.085(4) 0.055(2) -0.0203(19) 0.0078(14) -0.014(2)
Cl45 0.0442(13) 0.0459(14) 0.0390(12) -0.0099(11) -0.0003(11) 0.0033(11)
Cl23 0.088(10) 0.065(7) 0.083(7) -0.013(5) -0.001(6) -0.029(8)
N1 0.042(5) 0.049(5) 0.037(5) 0.009(4) 0.010(4) -0.011(4)
N2 0.038(5) 0.054(6) 0.064(6) -0.007(5) -0.001(5) -0.014(4)
N4 0.053(6) 0.033(4) 0.047(5) -0.009(4) 0.008(4) -0.009(4)
N5 0.049(5) 0.038(5) 0.059(6) 0.006(4) 0.007(5) 0.001(4)
N6 0.034(5) 0.057(6) 0.039(5) -0.004(4) -0.012(4) 0.002(4)
N7 0.038(4) 0.051(5) 0.033(4) 0.006(4) 0.005(4) -0.008(4)
N8 0.027(4) 0.074(6) 0.054(6) 0.031(5) -0.003(4) 0.007(4)
N9 0.028(4) 0.054(6) 0.051(5) 0.004(4) 0.005(4) -0.015(4)
N10 0.058(6) 0.036(5) 0.064(6) 0.002(4) -0.011(5) 0.001(5)
N11 0.063(6) 0.054(6) 0.054(6) -0.001(5) -0.010(5) -0.010(5)
N12 0.035(4) 0.075(7) 0.047(5) 0.027(5) 0.009(4) 0.000(4)
C1 0.048(7) 0.040(6) 0.077(9) 0.016(6) 0.009(6) -0.009(5)
C2 0.048(7) 0.045(7) 0.110(12) 0.033(7) 0.040(8) 0.009(6)
C3 0.049(6) 0.021(4) 0.054(6) 0.006(4) 0.000(5) -0.005(4)
C4 0.047(6) 0.025(5) 0.069(8) -0.002(5) -0.002(6) -0.007(5)
C5 0.034(5) 0.021(4) 0.067(7) -0.007(4) -0.013(5) -0.002(4)
C6 0.035(6) 0.045(6) 0.053(6) 0.021(5) 0.011(5) 0.003(5)
C7 0.035(6) 0.066(8) 0.088(10) 0.044(7) 0.013(6) 0.011(6)
C8 0.045(6) 0.058(7) 0.056(7) 0.012(6) 0.012(6) -0.009(5)
C10 0.049(6) 0.036(5) 0.044(6) -0.004(4) -0.003(5) 0.012(5)
C11 0.065(8) 0.029(5) 0.072(8) 0.004(5) 0.009(7) -0.006(5)
C12 0.063(7) 0.019(4) 0.059(7) 0.004(4) 0.001(6) 0.002(5)
C13 0.046(2) 0.046(2) 0.046(2) -0.00001(15) 0.00000(15) -0.00001(15)
C14 0.052(7) 0.043(6) 0.066(8) 0.001(6) -0.018(6) -0.009(5)
C15 0.068(8) 0.049(7) 0.055(7) -0.012(6) -0.022(6) -0.002(6)
C16 0.075(9) 0.050(7) 0.043(6) 0.002(5) -0.001(6) 0.012(6)
C17 0.036(6) 0.057(7) 0.062(7) -0.005(6) 0.000(5) 0.005(5)
C18 0.043(7) 0.048(7) 0.074(9) -0.007(6) -0.008(6) 0.006(5)
C19 0.035(5) 0.052(7) 0.050(6) 0.015(5) 0.007(5) 0.011(5)
C20 0.040(6) 0.044(6) 0.056(7) 0.018(5) 0.020(5) -0.005(5)
C21 0.031(5) 0.036(6) 0.066(7) -0.008(5) -0.001(5) -0.008(4)
C22 0.030(5) 0.042(6) 0.051(6) 0.002(5) -0.009(4) 0.007(4)
C23 0.029(5) 0.036(5) 0.044(5) 0.008(4) 0.005(4) 0.004(4)
C24 0.038(5) 0.038(5) 0.034(5) 0.006(4) -0.002(4) 0.005(4)
C25 0.043(6) 0.047(6) 0.039(6) 0.012(5) 0.002(5) 0.005(5)
C26 0.049(7) 0.037(6) 0.063(7) 0.016(5) 0.000(6) 0.003(5)
C27 0.045(5) 0.054(6) 0.029(5) 0.008(4) -0.006(4) 0.000(5)
C28 0.034(5) 0.057(7) 0.048(6) -0.015(5) -0.008(5) 0.001(5)
C29 0.049(7) 0.062(8) 0.050(7) -0.018(6) 0.007(5) -0.005(6)
C30 0.027(5) 0.042(6) 0.062(7) -0.005(5) 0.001(5) -0.017(4)
C31 0.026(5) 0.035(6) 0.069(7) 0.010(5) 0.005(5) 0.006(4)
C32 0.032(5) 0.039(6) 0.051(6) -0.009(5) -0.009(4) 0.011(4)
C33 0.036(5) 0.037(6) 0.047(6) -0.002(5) -0.002(4) 0.004(4)
C34 0.037(6) 0.094(10) 0.047(7) -0.013(7) 0.000(5) -0.013(6)
C35 0.067(9) 0.037(7) 0.112(13) -0.011(7) 0.033(9) -0.021(6)
C36 0.071(7) 0.045(6) 0.061(7) -0.002(6) -0.033(7) -0.014(6)
C37 0.050(6) 0.075(9) 0.074(8) -0.027(7) 0.010(6) -0.005(6)
C38 0.041(6) 0.095(10) 0.127(13) 0.086(10) 0.022(7) 0.018(6)
C39 0.056(7) 0.048(6) 0.029(5) 0.000(4) 0.001(5) -0.010(5)
C40 0.050(6) 0.048(6) 0.039(6) 0.000(5) 0.011(5) -0.006(5)
C41 0.065(8) 0.047(7) 0.045(6) -0.001(5) 0.009(5) 0.018(6)
C42 0.044(6) 0.078(9) 0.043(6) 0.003(6) -0.001(5) -0.002(6)
C45 0.038(6) 0.061(7) 0.041(5) 0.000(5) -0.004(4) -0.026(5)
C46 0.053(7) 0.071(7) 0.032(5) -0.001(5) 0.013(5) -0.018(6)
C47 0.045(6) 0.077(9) 0.043(6) -0.010(6) -0.010(5) -0.001(6)
C48 0.054(7) 0.065(8) 0.056(8) 0.001(6) 0.007(6) 0.016(6)
N13 0.047(5) 0.059(6) 0.029(4) -0.005(4) -0.005(4) 0.006(4)
N14 0.041(5) 0.031(5) 0.076(7) 0.009(5) -0.011(5) -0.002(4)
N15 0.046(5) 0.048(5) 0.039(5) -0.008(4) -0.002(4) -0.004(4)
N16 0.066(6) 0.027(4) 0.047(5) 0.005(4) 0.013(5) 0.004(4)
N17 0.037(4) 0.038(4) 0.030(4) 0.006(3) -0.003(3) -0.004(4)
N18 0.040(4) 0.030(4) 0.021(3) 0.008(3) 0.000(3) -0.005(3)
N19 0.042(5) 0.035(4) 0.046(5) 0.010(4) 0.006(4) 0.011(4)
N20 0.021(4) 0.039(4) 0.040(4) -0.003(4) 0.004(3) 0.001(3)
N21 0.025(4) 0.033(4) 0.043(5) 0.012(3) -0.002(3) -0.005(3)
N22 0.041(5) 0.032(4) 0.048(5) 0.002(4) -0.011(4) 0.003(4)
N23 0.043(5) 0.052(5) 0.043(5) 0.004(4) -0.003(4) 0.013(4)
N24 0.042(5) 0.037(5) 0.048(5) 0.006(4) 0.002(4) 0.014(4)
C49 0.025(4) 0.048(6) 0.034(5) 0.005(4) -0.003(4) 0.007(4)
C50 0.033(5) 0.036(5) 0.059(7) -0.010(5) 0.015(5) 0.005(4)
C51 0.032(5) 0.033(5) 0.052(6) -0.001(5) 0.017(5) 0.006(4)
C52 0.034(5) 0.031(5) 0.059(6) 0.006(5) -0.004(5) 0.005(4)
C53 0.030(5) 0.032(5) 0.053(6) -0.006(4) 0.006(4) 0.001(4)
C54 0.026(4) 0.024(4) 0.042(5) 0.006(4) 0.000(4) -0.005(3)
C55 0.046(6) 0.027(5) 0.040(5) 0.004(4) -0.006(4) 0.005(4)
C56 0.037(5) 0.034(5) 0.062(7) 0.005(5) 0.003(5) -0.001(4)
C57 0.029(5) 0.052(6) 0.046(6) 0.014(5) 0.005(4) 0.006(5)
C58 0.029(5) 0.039(5) 0.035(5) 0.003(4) 0.002(4) -0.003(4)
C59 0.054(6) 0.040(5) 0.027(5) 0.001(4) 0.001(4) 0.010(5)
C60 0.025(5) 0.027(4) 0.041(5) -0.005(4) 0.002(4) -0.010(4)
C61 0.023(4) 0.020(4) 0.055(6) -0.008(4) -0.007(4) -0.008(3)
C62 0.027(4) 0.028(4) 0.037(5) 0.010(4) 0.005(4) 0.001(4)
C63 0.0296(17) 0.0297(17) 0.0297(17) 0.00001(15) -0.00001(15) 0.00001(15)
C64 0.042(6) 0.031(5) 0.036(5) 0.001(4) -0.007(4) -0.003(4)
C65 0.025(5) 0.043(6) 0.055(6) 0.004(5) -0.002(4) -0.006(4)
C66 0.039(5) 0.047(6) 0.037(5) -0.005(5) 0.003(4) -0.005(5)
C67 0.041(6) 0.035(6) 0.068(8) -0.003(5) -0.018(6) -0.003(5)
C68 0.032(5) 0.019(4) 0.046(5) 0.001(4) 0.001(4) -0.010(4)
C69 0.0321(18) 0.0320(18) 0.0321(18) -0.00001(15) -0.00001(15) 0.00000(15)
C70 0.030(5) 0.068(8) 0.047(6) -0.018(5) -0.010(5) -0.013(5)
C71 0.068(8) 0.039(6) 0.041(6) -0.012(5) -0.023(6) 0.004(5)
C72 0.043(6) 0.034(6) 0.094(10) -0.025(6) -0.029(7) 0.013(5)
C73 0.036(6) 0.051(7) 0.103(11) 0.026(7) -0.014(7) -0.018(5)
C74 0.048(6) 0.037(5) 0.031(5) 0.007(4) -0.003(4) -0.010(5)
C75 0.068(8) 0.041(6) 0.041(6) 0.004(5) -0.021(6) 0.005(6)
C76 0.030(5) 0.024(5) 0.052(6) 0.007(4) -0.010(4) 0.003(4)
C77 0.032(5) 0.029(5) 0.068(7) 0.001(5) 0.004(5) 0.005(4)
C78 0.028(5) 0.046(6) 0.057(7) 0.004(5) -0.008(5) -0.006(4)
C79 0.026(4) 0.035(5) 0.039(5) 0.008(4) -0.001(4) -0.002(4)
C80 0.030(5) 0.035(5) 0.051(6) 0.006(5) -0.007(4) -0.003(4)
C81 0.034(5) 0.032(5) 0.066(7) 0.007(5) -0.016(5) 0.004(4)
C82 0.043(6) 0.054(7) 0.056(7) -0.017(6) -0.007(5) 0.004(5)
C83 0.048(6) 0.050(6) 0.050(6) 0.019(5) 0.015(5) 0.021(5)
C84 0.032(5) 0.042(6) 0.064(7) -0.004(5) -0.017(5) -0.008(5)
C85 0.052(6) 0.064(8) 0.026(5) -0.007(5) -0.007(4) -0.003(6)
C86 0.034(5) 0.042(6) 0.052(6) 0.012(5) -0.009(5) -0.012(4)
C87 0.036(5) 0.036(5) 0.036(5) 0.010(4) 0.002(4) 0.006(4)
C88 0.046(6) 0.039(6) 0.046(6) -0.003(5) -0.007(5) 0.000(5)
C89 0.046(6) 0.065(7) 0.022(4) 0.002(4) -0.008(4) -0.005(5)
C90 0.032(5) 0.044(5) 0.034(5) 0.000(4) -0.004(4) -0.010(4)
C91 0.082(9) 0.044(6) 0.031(5) -0.009(4) 0.011(6) -0.017(6)
C92 0.040(6) 0.055(7) 0.061(7) 0.002(6) 0.004(5) -0.015(5)
C93 0.063(7) 0.041(6) 0.041(6) -0.011(5) -0.003(5) 0.005(5)
C94 0.043(6) 0.048(6) 0.034(5) -0.007(4) 0.006(4) -0.006(5)
C95 0.039(5) 0.039(5) 0.032(5) 0.007(4) 0.000(4) 0.000(4)
C96 0.043(5) 0.032(5) 0.021(4) 0.005(4) 0.002(4) -0.007(4)

loop_
_atom_type_symbol
_atom_type_description
_atom_type_scat_dispersion_real
_atom_type_scat_dispersion_imag
_atom_type_scat_source
C C 0.0030 0.0010 'International Tables Vol C Tables 4.2.6.8 and 6.1.1.4'
H H 0.0000 0.0000 'International Tables Vol C Tables 4.2.6.8 and 6.1.1.4'
Cl Cl 0.1420 0.1510 'International Tables Vol C Tables 4.2.6.8 and 6.1.1.4'
N N 0.0060 0.0030 'International Tables Vol C Tables 4.2.6.8 and 6.1.1.4'
O O 0.0110 0.0060 'International Tables Vol C Tables 4.2.6.8 and 6.1.1.4'

loop_
_geom_angle_atom_site_label_1
_geom_angle_atom_site_label_2
_geom_angle_atom_site_label_3
_geom_angle
_geom_angle_site_symmetry_1
_geom_angle_site_symmetry_3
C25 N1 C40 114.2(10) . .
C39 N2 C18 111.8(10) . .
C9 N3A C44A 112.5(13) . .
C44B N3B C9 108.3(17) . .
C17 N4 C43A 114.5(11) . .
C17 N4 C43B 154.7(15) . .
C47 N5 C35 112.8(11) . .
C48 N6 C16 113.6(10) . .
C34 N7 C45 116.8(9) . .
C46 N8 C7 114.9(9) . .
C41 N9 C8 111.4(10) . .
C42 N10 C26 110.0(9) . .
C37 N11 C36 116.2(11) . .
C38 N12 C27 116.7(11) . .
C2 C1 C7 119.1(13) . .
C6 C1 C2 116.8(12) . .
C6 C1 C7 124.1(14) . .
C3 C2 C1 121.7(13) . .
C2 C3 C4 119.6(13) . .
C2 C3 C8 119.8(12) . .
C4 C3 C8 120.6(11) . .
C3 C4 C5 119.5(11) . .
C4 C5 C9 122.6(11) . .
C6 C5 C4 118.9(12) . .
C6 C5 C9 118.4(11) . .
C5 C6 C1 123.2(13) . .
C1 C7 N8 111.7(10) . .
N9 C8 C3 111.0(9) . .
N3A C9 C5 128.6(13) . .
C5 C9 N3B 95.9(12) . .
C11 C10 C16 118.7(11) . .
C15 C10 C11 121.1(12) . .
C15 C10 C16 120.0(11) . .
C10 C11 C12 119.7(13) . .
C11 C12 C13 120.7(12) . .
C11 C12 C17 122.5(12) . .
C13 C12 C17 116.8(11) . .
C14 C13 C12 117.2(12) . .
C13 C14 C15 121.9(12) . .
C13 C14 C18 119.2(13) . .
C15 C14 C18 118.9(12) . .
C10 C15 C14 119.3(12) . .
C10 C16 N6 109.9(10) . .
N4 C17 C12 116.6(11) . .
N2 C18 C14 115.2(11) . .
C20 C19 C24 120.1(11) . .
C20 C19 C25 120.4(10) . .
C24 C19 C25 119.4(11) . .
C19 C20 C21 120.6(11) . .
C20 C21 C22 120.0(11) . .
C20 C21 C26 119.8(11) . .
C22 C21 C26 120.2(11) . .
C23 C22 C21 120.0(11) . .
C22 C23 C24 120.8(10) . .
C22 C23 C27 117.9(10) . .
C24 C23 C27 121.1(9) . .
C19 C24 C23 118.5(10) . .
N1 C25 C19 114.2(10) . .
C21 C26 N10 112.0(10) . .
C23 C27 N12 111.9(9) . .
C29 C28 C34 120.2(11) . .
C33 C28 C29 115.0(11) . .
C33 C28 C34 124.8(12) . .
C30 C29 C28 123.0(11) . .
C29 C30 C31 118.7(11) . .
C29 C30 C35 121.6(13) . .
C31 C30 C35 119.5(13) . .
C32 C31 C30 121.0(12) . .
C31 C32 C36 119.7(11) . .
C33 C32 C31 119.0(11) . .
C33 C32 C36 121.2(10) . .
C32 C33 C28 123.2(11) . .
N7 C34 C28 113.9(10) . .
N5 C35 C30 111.9(11) . .
N11 C36 C32 116.6(13) . .
N11 C37 C38 108.5(12) . .
N12 C38 C37 106.5(13) . .
C40 C39 N2 112.8(10) . .
C39 C40 N1 115.1(9) . .
N9 C41 C42 113.2(10) . .
C41 C42 N10 113.1(11) . .
N4 C43A C44A 103.2(13) . .
N4 C43B C44B 125(2) . .
N3A C44A C43A 108.7(14) . .
C43B C44B N3B 108(2) . .
N7 C45 C46 112.3(9) . .
N8 C46 C45 113.2(10) . .
N5 C47 C48 116.3(11) . .
N6 C48 C47 113.4(11) . .
C94 N13 C82 113.7(9) . .
C73 N14 C93 113.7(10) . .
C85 N15 C75 110.6(9) . .
C56 N16 C86 111.0(8) . .
C74 N17 C95 113.9(8) . .
C66 N18 C96 110.7(7) . .
C87 N19 C57 112.3(8) . .
C88 N20 C65 113.3(8) . .
C64 N21 C89 114.2(9) . .
C84 N22 C90 113.1(8) . .
C91 N23 C83 111.6(9) . .
C92 N24 C55 112.1(9) . .
C50 C49 C54 118.3(10) . .
C50 C49 C55 121.2(10) . .
C54 C49 C55 120.3(9) . .
C49 C50 C51 125.3(11) . .
C50 C51 C52 116.4(10) . .
C50 C51 C56 123.4(11) . .
C52 C51 C56 120.1(10) . .
C53 C52 C51 119.0(10) . .
C52 C53 C57 117.9(10) . .
C54 C53 C52 120.2(10) . .
C54 C53 C57 121.9(9) . .
C53 C54 C49 120.7(9) . .
N24 C55 C49 113.7(9) . .
C51 C56 N16 113.8(9) . .
N19 C57 C53 111.0(8) . .
C59 C58 C63 120.7(9) . .
C59 C58 C64 119.9(9) . .
C63 C58 C64 119.4(9) . .
C58 C59 C60 120.0(10) . .
C59 C60 C61 122.0(9) . .
C59 C60 C65 119.6(10) . .
C61 C60 C65 118.4(9) . .
C60 C61 C62 118.3(9) . .
C61 C62 C63 120.2(9) . .
C61 C62 C66 119.8(9) . .
C63 C62 C66 119.8(8) . .
C58 C63 C62 118.6(9) . .
N21 C64 C58 110.5(8) . .
C60 C65 N20 110.4(8) . .
N18 C66 C62 109.1(8) . .
C68 C67 C73 121.2(13) . .
C72 C67 C68 121.0(11) . .
C72 C67 C73 117.6(12) . .
C69 C68 C67 122.1(11) . .
C68 C69 C70 118.6(10) . .
C68 C69 C74 121.5(9) . .
C70 C69 C74 119.6(9) . .
C69 C70 C71 121.8(11) . .
C70 C71 C75 122.1(12) . .
C72 C71 C70 116.1(12) . .
C72 C71 C75 121.8(11) . .
C67 C72 C71 120.4(11) . .
N14 C73 C67 109.8(10) . .
N17 C74 C69 110.6(8) . .
C71 C75 N15 109.0(9) . .
C77 C76 C84 120.3(10) . .
C81 C76 C77 117.5(9) . .
C81 C76 C84 122.2(10) . .
C78 C77 C76 120.5(11) . .
C77 C78 C79 120.2(11) . .
C77 C78 C82 119.1(11) . .
C79 C78 C82 120.7(10) . .
C80 C79 C78 119.6(10) . .
C79 C80 C81 116.8(11) . .
C79 C80 C83 121.3(9) . .
C81 C80 C83 121.8(10) . .
C76 C81 C80 125.4(11) . .
C78 C82 N13 110.2(9) . .
C80 C83 N23 104.6(10) . .
N22 C84 C76 112.3(9) . .
N15 C85 C86 116.9(10) . .
C85 C86 N16 112.0(9) . .
N19 C87 C88 116.0(8) . .
N20 C88 C87 113.6(9) . .
C90 C89 N21 114.7(9) . .
N22 C90 C89 113.4(9) . .
C92 C91 N23 113.5(10) . .
N24 C92 C91 113.6(11) . .
N14 C93 C94 112.1(10) . .
N13 C94 C93 112.9(9) . .
N17 C95 C96 113.8(8) . .
C95 C96 N18 111.3(7) . .

loop_
_geom_bond_atom_site_label_1
_geom_bond_atom_site_label_2
_geom_bond_distance
_geom_bond_site_symmetry_2
N1 C25 1.449(14) .
N1 C40 1.499(14) .
N2 C18 1.498(16) .
N2 C39 1.496(16) .
N3A C9 1.423(16) .
N3A C44A 1.482(17) .
N3B C9 1.64(2) .
N3B C44B 1.52(2) .
N4 C17 1.443(16) .
N4 C43A 1.505(18) .
N4 C43B 1.46(2) .
N5 C35 1.492(17) .
N5 C47 1.489(16) .
N6 C16 1.548(17) .
N6 C48 1.472(17) .
N7 C34 1.454(16) .
N7 C45 1.495(15) .
N8 C7 1.534(15) .
N8 C46 1.469(17) .
N9 C8 1.523(16) .
N9 C41 1.497(16) .
N10 C26 1.548(15) .
N10 C42 1.531(17) .
N11 C36 1.437(17) .
N11 C37 1.407(18) .
N12 C27 1.516(15) .
N12 C38 1.423(17) .
C1 C2 1.41(2) .
C1 C6 1.393(18) .
C1 C7 1.487(18) .
C2 C3 1.403(18) .
C3 C4 1.405(17) .
C3 C8 1.529(18) .
C4 C5 1.410(17) .
C5 C6 1.393(15) .
C5 C9 1.440(19) .
C10 C11 1.384(18) .
C10 C15 1.379(19) .
C10 C16 1.520(18) .
C11 C12 1.392(19) .
C12 C13 1.453(18) .
C12 C17 1.463(18) .
C13 C14 1.368(18) .
C14 C15 1.42(2) .
C14 C18 1.502(18) .
C19 C20 1.360(17) .
C19 C24 1.396(16) .
C19 C25 1.529(17) .
C20 C21 1.373(17) .
C21 C22 1.391(17) .
C21 C26 1.524(16) .
C22 C23 1.341(16) .
C23 C24 1.405(15) .
C23 C27 1.513(14) .
C28 C29 1.456(19) .
C28 C33 1.395(16) .
C28 C34 1.470(19) .
C29 C30 1.344(19) .
C30 C31 1.398(18) .
C30 C35 1.501(17) .
C31 C32 1.397(15) .
C32 C33 1.368(16) .
C32 C36 1.509(17) .
C37 C38 1.68(2) .
C39 C40 1.488(16) .
C41 C42 1.517(17) .
C43A C44A 1.58(2) .
C43B C44B 1.49(3) .
C45 C46 1.521(16) .
C47 C48 1.507(18) .
N13 C82 1.532(16) .
N13 C94 1.504(14) .
N14 C73 1.447(16) .
N14 C93 1.490(15) .
N15 C75 1.525(15) .
N15 C85 1.510(14) .
N16 C56 1.520(14) .
N16 C86 1.525(15) .
N17 C74 1.469(13) .
N17 C95 1.510(13) .
N18 C66 1.498(13) .
N18 C96 1.515(11) .
N19 C57 1.496(14) .
N19 C87 1.489(14) .
N20 C65 1.529(14) .
N20 C88 1.497(14) .
N21 C64 1.506(13) .
N21 C89 1.530(12) .
N22 C84 1.490(13) .
N22 C90 1.491(14) .
N23 C83 1.572(14) .
N23 C91 1.484(14) .
N24 C55 1.493(13) .
N24 C92 1.464(15) .
C49 C50 1.338(16) .
C49 C54 1.403(14) .
C49 C55 1.568(14) .
C50 C51 1.349(17) .
C51 C52 1.455(17) .
C51 C56 1.481(15) .
C52 C53 1.394(15) .
C53 C54 1.359(15) .
C53 C57 1.567(16) .
C58 C59 1.387(15) .
C58 C63 1.409(14) .
C58 C64 1.516(14) .
C59 C60 1.389(14) .
C60 C61 1.403(15) .
C60 C65 1.512(13) .
C61 C62 1.409(13) .
C62 C63 1.441(13) .
C62 C66 1.519(14) .
C67 C68 1.371(15) .
C67 C72 1.35(2) .
C67 C73 1.563(17) .
C68 C69 1.360(14) .
C69 C70 1.377(16) .
C69 C74 1.531(14) .
C70 C71 1.435(15) .
C71 C72 1.429(18) .
C71 C75 1.511(18) .
C76 C77 1.427(16) .
C76 C81 1.329(17) .
C76 C84 1.500(14) .
C77 C78 1.374(16) .
C78 C79 1.439(16) .
C78 C82 1.478(18) .
C79 C80 1.383(14) .
C80 C81 1.424(15) .
C80 C83 1.513(17) .
C85 C86 1.519(16) .
C87 C88 1.501(15) .
C89 C90 1.510(14) .
C91 C92 1.48(2) .
C93 C94 1.557(17) .
C95 C96 1.514(14) .

loop_
_geom_torsion_atom_site_label_1
_geom_torsion_atom_site_label_2
_geom_torsion_atom_site_label_3
_geom_torsion_atom_site_label_4
_geom_torsion
_geom_torsion_site_symmetry_1
_geom_torsion_site_symmetry_2
_geom_torsion_site_symmetry_3
_geom_torsion_site_symmetry_4
N2 C39 C40 N1 77.9(13) . . . .
N4 C43A C44A N3A -175.7(15) . . . .
N4 C43B C44B N3B 86(3) . . . .
N5 C47 C48 N6 -75.3(16) . . . .
N7 C45 C46 N8 85.2(14) . . . .
N9 C41 C42 N10 -77.8(15) . . . .
N11 C37 C38 N12 179.2(13) . . . .
C1 C2 C3 C4 -5.4(17) . . . .
C1 C2 C3 C8 173.0(11) . . . .
C2 C1 C6 C5 -2.9(18) . . . .
C2 C1 C7 N8 71.8(17) . . . .
C2 C3 C4 C5 1.0(16) . . . .
C2 C3 C8 N9 89.2(12) . . . .
C3 C4 C5 C6 2.2(16) . . . .
C3 C4 C5 C9 179.0(11) . . . .
C4 C3 C8 N9 -92.4(12) . . . .
C4 C5 C6 C1 -1.3(17) . . . .
C4 C5 C9 N3A -59(2) . . . .
C4 C5 C9 N3B -71.9(15) . . . .
C6 C1 C2 C3 6.2(18) . . . .
C6 C1 C7 N8 -109.1(14) . . . .
C6 C5 C9 N3A 118.3(16) . . . .
C6 C5 C9 N3B 104.9(14) . . . .
C7 N8 C46 C45 171.6(11) . . . .
C7 C1 C2 C3 -174.7(11) . . . .
C7 C1 C6 C5 178.1(11) . . . .
C8 N9 C41 C42 -65.0(14) . . . .
C8 C3 C4 C5 -177.3(10) . . . .
C9 N3A C44A C43A 174.0(14) . . . .
C9 N3B C44B C43B 129(2) . . . .
C9 C5 C6 C1 -178.2(12) . . . .
C10 C11 C12 C13 2.1(17) . . . .
C10 C11 C12 C17 -176.4(11) . . . .
C11 C10 C15 C14 -1.5(19) . . . .
C11 C10 C16 N6 -89.6(13) . . . .
C11 C12 C13 C14 -0.9(17) . . . .
C11 C12 C17 N4 -72.1(15) . . . .
C12 C13 C14 C15 -1.5(19) . . . .
C12 C13 C14 C18 179.7(11) . . . .
C13 C12 C17 N4 109.3(12) . . . .
C13 C14 C15 C10 3(2) . . . .
C13 C14 C18 N2 -115.9(14) . . . .
C15 C10 C11 C12 -0.8(18) . . . .
C15 C10 C16 N6 94.5(14) . . . .
C15 C14 C18 N2 65.3(17) . . . .
C16 N6 C48 C47 -62.2(15) . . . .
C16 C10 C11 C12 -176.6(11) . . . .
C16 C10 C15 C14 174.2(11) . . . .
C17 N4 C43A C44A 170.1(13) . . . .
C17 N4 C43B C44B 77(4) . . . .
C17 C12 C13 C14 177.7(11) . . . .
C18 N2 C39 C40 170.6(10) . . . .
C18 C14 C15 C10 -178.5(11) . . . .
C19 C20 C21 C22 1.0(18) . . . .
C19 C20 C21 C26 179.2(11) . . . .
C20 C19 C24 C23 0.1(17) . . . .
C20 C19 C25 N1 -94.0(13) . . . .
C20 C21 C22 C23 -1.3(16) . . . .
C20 C21 C26 N10 -61.3(14) . . . .
C21 C22 C23 C24 1.0(16) . . . .
C21 C22 C23 C27 -173.7(10) . . . .
C22 C21 C26 N10 116.9(12) . . . .
C22 C23 C24 C19 -0.4(16) . . . .
C22 C23 C27 N12 -109.3(11) . . . .
C24 C19 C20 C21 -0.4(18) . . . .
C24 C19 C25 N1 90.5(13) . . . .
C24 C23 C27 N12 76.0(13) . . . .
C25 N1 C40 C39 61.3(14) . . . .
C25 C19 C20 C21 -175.8(10) . . . .
C25 C19 C24 C23 175.6(9) . . . .
C26 N10 C42 C41 -165.8(11) . . . .
C26 C21 C22 C23 -179.5(10) . . . .
C27 N12 C38 C37 -171.6(10) . . . .
C27 C23 C24 C19 174.1(10) . . . .
C28 C29 C30 C31 -2.5(18) . . . .
C28 C29 C30 C35 -178.3(12) . . . .
C29 C28 C33 C32 -0.1(17) . . . .
C29 C28 C34 N7 -94.7(15) . . . .
C29 C30 C31 C32 2.6(16) . . . .
C29 C30 C35 N5 -67.4(18) . . . .
C30 C31 C32 C33 -1.5(16) . . . .
C30 C31 C32 C36 -178.3(11) . . . .
C31 C30 C35 N5 116.9(14) . . . .
C31 C32 C33 C28 0.2(17) . . . .
C31 C32 C36 N11 -112.4(13) . . . .
C33 C28 C29 C30 1.3(18) . . . .
C33 C28 C34 N7 85.4(15) . . . .
C33 C32 C36 N11 70.9(15) . . . .
C34 N7 C45 C46 61.7(15) . . . .
C34 C28 C29 C30 -178.6(11) . . . .
C34 C28 C33 C32 179.8(11) . . . .
C35 N5 C47 C48 -172.7(13) . . . .
C35 C30 C31 C32 178.5(11) . . . .
C36 N11 C37 C38 -179.8(12) . . . .
C36 C32 C33 C28 176.9(11) . . . .
C37 N11 C36 C32 62.8(16) . . . .
C38 N12 C27 C23 61.7(15) . . . .
C39 N2 C18 C14 52.4(15) . . . .
C40 N1 C25 C19 161.5(9) . . . .
C41 N9 C8 C3 -160.9(10) . . . .
C42 N10 C26 C21 -54.4(14) . . . .
C43A N4 C17 C12 -68.8(16) . . . .
C43B N4 C17 C12 -124(3) . . . .
C44A N3A C9 C5 -64(2) . . . .
C44B N3B C9 C5 -160.9(17) . . . .
C45 N7 C34 C28 163.2(11) . . . .
C46 N8 C7 C1 45.8(17) . . . .
C47 N5 C35 C30 -54.8(18) . . . .
C48 N6 C16 C10 -159.9(10) . . . .
N14 C93 C94 N13 -81.8(13) . . . .
N15 C85 C86 N16 81.8(13) . . . .
N17 C95 C96 N18 84.6(10) . . . .
N19 C87 C88 N20 -67.2(12) . . . .
N21 C89 C90 N22 70.8(12) . . . .
N23 C91 C92 N24 -83.6(13) . . . .
C49 C50 C51 C52 0.3(17) . . . .
C49 C50 C51 C56 178.5(10) . . . .
C50 C49 C54 C53 1.8(15) . . . .
C50 C49 C55 N24 108.1(12) . . . .
C50 C51 C52 C53 0.7(15) . . . .
C50 C51 C56 N16 -115.0(12) . . . .
C51 C52 C53 C54 -0.4(16) . . . .
C51 C52 C53 C57 177.8(9) . . . .
C52 C51 C56 N16 63.1(14) . . . .
C52 C53 C54 C49 -0.8(15) . . . .
C52 C53 C57 N19 92.2(11) . . . .
C54 C49 C50 C51 -1.5(17) . . . .
C54 C49 C55 N24 -77.0(12) . . . .
C54 C53 C57 N19 -89.7(11) . . . .
C55 N24 C92 C91 179.8(9) . . . .
C55 C49 C50 C51 173.5(10) . . . .
C55 C49 C54 C53 -173.3(9) . . . .
C56 N16 C86 C85 166.4(9) . . . .
C56 C51 C52 C53 -177.6(10) . . . .
C57 N19 C87 C88 -60.2(12) . . . .
C57 C53 C54 C49 -178.9(9) . . . .
C58 C59 C60 C61 3.0(16) . . . .
C58 C59 C60 C65 -178.5(10) . . . .
C59 C58 C63 C62 -0.8(15) . . . .
C59 C58 C64 N21 -84.8(12) . . . .
C59 C60 C61 C62 -4.0(14) . . . .
C59 C60 C65 N20 -77.0(12) . . . .
C60 C61 C62 C63 2.5(14) . . . .
C60 C61 C62 C66 178.9(9) . . . .
C61 C60 C65 N20 101.5(10) . . . .
C61 C62 C63 C58 -0.2(14) . . . .
C61 C62 C66 N18 -102.5(10) . . . .
C63 C58 C59 C60 -0.5(16) . . . .
C63 C58 C64 N21 94.6(11) . . . .
C63 C62 C66 N18 73.9(11) . . . .
C64 N21 C89 C90 55.6(12) . . . .
C64 C58 C59 C60 178.9(9) . . . .
C64 C58 C63 C62 179.7(9) . . . .
C65 N20 C88 C87 -176.5(8) . . . .
C65 C60 C61 C62 177.5(9) . . . .
C66 N18 C96 C95 169.4(8) . . . .
C66 C62 C63 C58 -176.5(9) . . . .
C67 C68 C69 C70 0.6(17) . . . .
C67 C68 C69 C74 -173.7(10) . . . .
C68 C67 C72 C71 -0.6(18) . . . .
C68 C67 C73 N14 113.9(14) . . . .
C68 C69 C70 C71 0.8(19) . . . .
C68 C69 C74 N17 -109.6(11) . . . .
C69 C70 C71 C72 -1.9(18) . . . .
C69 C70 C71 C75 176.1(11) . . . .
C70 C69 C74 N17 76.2(13) . . . .
C70 C71 C72 C67 1.8(18) . . . .
C70 C71 C75 N15 90.3(14) . . . .
C72 C67 C68 C69 -0.7(17) . . . .
C72 C67 C73 N14 -62.8(16) . . . .
C72 C71 C75 N15 -91.8(13) . . . .
C73 N14 C93 C94 -166.0(11) . . . .
C73 C67 C68 C69 -177.2(10) . . . .
C73 C67 C72 C71 176.1(11) . . . .
C74 N17 C95 C96 176.7(8) . . . .
C74 C69 C70 C71 175.2(11) . . . .
C75 N15 C85 C86 60.0(13) . . . .
C75 C71 C72 C67 -176.2(11) . . . .
C76 C77 C78 C79 -0.2(16) . . . .
C76 C77 C78 C82 178.4(10) . . . .
C77 C76 C81 C80 -0.3(16) . . . .
C77 C76 C84 N22 77.4(13) . . . .
C77 C78 C79 C80 -0.9(15) . . . .
C77 C78 C82 N13 85.0(12) . . . .
C78 C79 C80 C81 1.3(14) . . . .
C78 C79 C80 C83 178.7(10) . . . .
C79 C78 C82 N13 -96.4(12) . . . .
C79 C80 C81 C76 -0.7(16) . . . .
C79 C80 C83 N23 -72.7(12) . . . .
C81 C76 C77 C78 0.7(16) . . . .
C81 C76 C84 N22 -103.0(12) . . . .
C81 C80 C83 N23 104.5(11) . . . .
C82 N13 C94 C93 -58.9(13) . . . .
C82 C78 C79 C80 -179.5(10) . . . .
C83 N23 C91 C92 -166.6(10) . . . .
C83 C80 C81 C76 -178.1(11) . . . .
C84 N22 C90 C89 -179.6(9) . . . .
C84 C76 C77 C78 -179.7(10) . . . .
C84 C76 C81 C80 -179.9(10) . . . .
C85 N15 C75 C71 164.7(9) . . . .
C86 N16 C56 C51 49.4(13) . . . .
C87 N19 C57 C53 -163.2(8) . . . .
C88 N20 C65 C60 -55.6(11) . . . .
C89 N21 C64 C58 163.5(8) . . . .
C90 N22 C84 C76 55.8(13) . . . .
C91 N23 C83 C80 -160.0(9) . . . .
C92 N24 C55 C49 -71.3(12) . . . .
C93 N14 C73 C67 -52.5(17) . . . .
C94 N13 C82 C78 -161.4(10) . . . .
C95 N17 C74 C69 70.3(11) . . . .
C96 N18 C66 C62 157.6(8) . . . .
